data_7218738
loop_
_publ_author_name
'Cui, Guang Hua'
'Van Hecke, Kristof'
'Yu, Baoyi'
'Wang, Xiaoxiao'

_publ_section_title
;
 Four cobalt(II) coordination polymers with diverse topologies derived
 from flexible bis(benzimidazole) and aromatic dicarboxylic
 acids&#xFF1A;Syntheses, crystal structures and catalytic properties
;
_journal_name_full 'RSC Adv.'
_journal_paper_doi 10.1039/C4RA08138B
_journal_year 2014
_chemical_formula_sum 'C33 H30 Co N4 O5'
_chemical_formula_weight 621.54
_chemical_name_systematic
; 
 ? 
;
_space_group_IT_number 14
_symmetry_cell_setting monoclinic
_symmetry_space_group_name_Hall '-P 2ybc'
_symmetry_space_group_name_H-M 'P 1 21/c 1'
_atom_sites_solution_hydrogens geom
_atom_sites_solution_primary direct
_atom_sites_solution_secondary difmap
_audit_creation_method SHELXL-97
_cell_angle_alpha 90.00
_cell_angle_beta 94.8990(10)
_cell_angle_gamma 90.00
_cell_formula_units_Z 4
_cell_length_a 10.5449(11)
_cell_length_b 9.9472(10)
_cell_length_c 28.910(3)
_cell_measurement_reflns_used 2628
_cell_measurement_temperature 296(2)
_cell_measurement_theta_max 23.36
_cell_measurement_theta_min 3.62
_cell_volume 3021.4(5)
_computing_cell_refinement 'SAINT (Bruker, 1999)'
_computing_data_collection 'SMART (Bruker, 1998)'
_computing_data_reduction SAINT
_computing_molecular_graphics 'SHELXTL  (Bruker, 1999)'
_computing_publication_material SHELXTL
_computing_structure_refinement 'SHELXL97 (Sheldrick, 2008)'
_computing_structure_solution 'SHELXS97 (Sheldrick, 2008)'
_diffrn_ambient_temperature 296(2)
_diffrn_measured_fraction_theta_full 0.998
_diffrn_measured_fraction_theta_max 0.998
_diffrn_measurement_device_type 'Bruker SMART CCD area-detector'
_diffrn_measurement_method '\f and \w scans'
_diffrn_radiation_monochromator graphite
_diffrn_radiation_source 'fine--focus sealed tube'
_diffrn_radiation_type MoK\a
_diffrn_radiation_wavelength 0.71073
_diffrn_reflns_av_R_equivalents 0.1011
_diffrn_reflns_av_sigmaI/netI 0.1048
_diffrn_reflns_limit_h_max 13
_diffrn_reflns_limit_h_min -13
_diffrn_reflns_limit_k_max 12
_diffrn_reflns_limit_k_min -12
_diffrn_reflns_limit_l_max 37
_diffrn_reflns_limit_l_min -37
_diffrn_reflns_number 27229
_diffrn_reflns_theta_full 27.48
_diffrn_reflns_theta_max 27.48
_diffrn_reflns_theta_min 2.17
_diffrn_standards_number 0
_exptl_absorpt_coefficient_mu 0.616
_exptl_absorpt_correction_T_max 0.8132
_exptl_absorpt_correction_T_min 0.7236
_exptl_absorpt_correction_type multi-scan
_exptl_absorpt_process_details '(<i>SADABS</i>; Sheldrick, 1996)'
_exptl_crystal_colour red
_exptl_crystal_density_diffrn 1.366
_exptl_crystal_density_method 'not measured'
_exptl_crystal_description block
_exptl_crystal_F_000 1292
_exptl_crystal_size_max 0.22
_exptl_crystal_size_mid 0.20
_exptl_crystal_size_min 0.17
_refine_diff_density_max 0.482
_refine_diff_density_min -0.422
_refine_diff_density_rms 0.070
_refine_ls_extinction_method none
_refine_ls_goodness_of_fit_ref 0.997
_refine_ls_hydrogen_treatment mixed
_refine_ls_matrix_type full
_refine_ls_number_parameters 392
_refine_ls_number_reflns 6908
_refine_ls_number_restraints 0
_refine_ls_restrained_S_all 0.997
_refine_ls_R_factor_all 0.1226
_refine_ls_R_factor_gt 0.0533
_refine_ls_shift/su_max 0.001
_refine_ls_shift/su_mean 0.000
_refine_ls_structure_factor_coef Fsqd
_refine_ls_weighting_details 'calc w=1/[\s^2^(Fo^2^)+(0.0463P)^2^+0.0000P] where P=(Fo^2^+2Fc^2^)/3'
_refine_ls_weighting_scheme calc
_refine_ls_wR_factor_gt 0.1055
_refine_ls_wR_factor_ref 0.1288
_reflns_number_gt 3736
_reflns_number_total 6908
_reflns_threshold_expression >2sigma(I)
_cod_data_source_file c4ra08138b2.cif
_cod_data_source_block 1
_cod_depositor_comments
;
The following automatic conversions were performed:

'_exptl_absorpt_correction_type' value 'Multi-scan' changed to
'multi-scan' according to
/usr/data/users/saulius/crontab/automatic-downloads/rss-feeds/RSC/lib/dictionaries/cif_core.dic
dictionary named 'cif_core.dic' version 2.4.2 from 2011-04-26.

Automatic conversion script
Id: cif_fix_values 2827 2014-09-09 07:05:25Z andrius 
;
_cod_original_cell_volume 3021.3(5)
_cod_original_sg_symbol_Hall '-P 2ybc '
_cod_original_sg_symbol_H-M 'P 21/c '
_cod_database_code 7218738

loop_
_symmetry_equiv_pos_as_xyz
'x, y, z'
'-x, y+1/2, -z+1/2'
'-x, -y, -z'
'x, -y-1/2, z-1/2'

loop_
_atom_site_label
_atom_site_type_symbol
_atom_site_fract_x
_atom_site_fract_y
_atom_site_fract_z
_atom_site_U_iso_or_equiv
_atom_site_adp_type
_atom_site_occupancy
_atom_site_symmetry_multiplicity
_atom_site_calc_flag
_atom_site_refinement_flags
Co1 Co 0.59471(4) 0.52700(5) 0.267100(14) 0.03018(14) Uani 1 1 d .
O1 O 0.5162(2) 0.6539(2) 0.21419(7) 0.0353(6) Uani 1 1 d .
O1W O 0.4227(2) 0.4165(2) 0.26285(8) 0.0382(6) Uani 1 1 d .
O3 O 0.3469(2) 0.9258(3) -0.16852(8) 0.0449(6) Uani 1 1 d .
O2 O 0.6171(2) 0.4749(2) 0.19260(7) 0.0408(6) Uani 1 1 d .
N2 N 0.9837(3) 0.6245(3) 0.26664(9) 0.0341(7) Uani 1 1 d .
N3 N 1.1562(2) 0.6972(3) 0.22464(9) 0.0322(7) Uani 1 1 d .
C2 C 0.5765(3) 0.5463(3) 0.09766(11) 0.0353(8) Uani 1 1 d .
H2 H 0.6144 0.4634 0.1044 0.042 Uiso 1 1 calc R
C18 C 0.9973(4) 0.8643(4) 0.36554(13) 0.0441(9) Uani 1 1 d .
C26 C 0.9906(3) 0.7448(4) 0.15706(12) 0.0429(9) Uani 1 1 d .
H26 H 0.9331 0.6779 0.1636 0.051 Uiso 1 1 calc R
N1 N 0.7728(3) 0.6445(3) 0.26790(9) 0.0358(7) Uani 1 1 d .
C17 C 1.0479(3) 0.7818(4) 0.33346(12) 0.0410(9) Uani 1 1 d .
H17 H 1.1354 0.7697 0.3335 0.049 Uiso 1 1 calc R
C34 C 1.1028(3) 0.5858(3) 0.24917(12) 0.0366(8) Uani 1 1 d .
H34A H 1.0889 0.5099 0.2283 0.044 Uiso 1 1 calc R
H34B H 1.1625 0.5584 0.2748 0.044 Uiso 1 1 calc R
C16 C 0.9643(3) 0.7178(3) 0.30119(11) 0.0326(8) Uani 1 1 d .
C9 C 0.3632(3) 0.8468(4) -0.07501(12) 0.0433(9) Uani 1 1 d .
H9 H 0.2849 0.8761 -0.0885 0.052 Uiso 1 1 calc R
C30 C 1.1878(3) 0.8638(3) 0.17652(11) 0.0318(8) Uani 1 1 d .
C11 C 0.5815(3) 0.8006(4) -0.08013(11) 0.0410(9) Uani 1 1 d .
H11 H 0.6525 0.7992 -0.0971 0.049 Uiso 1 1 calc R
C15 C 0.8662(3) 0.5860(4) 0.24861(11) 0.0367(8) Uani 1 1 d .
H15 H 0.8532 0.5237 0.2247 0.044 Uiso 1 1 calc R
C29 C 1.1647(3) 0.9480(3) 0.13864(11) 0.0373(9) Uani 1 1 d .
H29 H 1.2226 1.0148 0.1325 0.045 Uiso 1 1 calc R
C4 C 0.5025(3) 0.7127(4) 0.04076(11) 0.0360(8) Uani 1 1 d .
C5 C 0.4573(4) 0.7884(4) 0.07621(12) 0.0451(10) Uani 1 1 d .
H5 H 0.4153 0.8690 0.0692 0.054 Uiso 1 1 calc R
C3 C 0.5620(3) 0.5918(4) 0.05243(11) 0.0367(8) Uani 1 1 d .
H3 H 0.5930 0.5398 0.0292 0.044 Uiso 1 1 calc R
C6 C 0.4738(3) 0.7458(4) 0.12187(11) 0.0394(9) Uani 1 1 d .
H6 H 0.4441 0.7985 0.1452 0.047 Uiso 1 1 calc R
C20 C 0.7829(3) 0.8193(3) 0.33170(12) 0.0379(9) Uani 1 1 d .
H20 H 0.6955 0.8336 0.3303 0.046 Uiso 1 1 calc R
C13 C 0.4543(3) 0.8925(3) -0.15067(11) 0.0334(8) Uani 1 1 d .
C10 C 0.4663(3) 0.8450(3) -0.10098(11) 0.0323(8) Uani 1 1 d .
C25 C 1.1033(3) 0.7618(3) 0.18486(11) 0.0332(8) Uani 1 1 d .
C1 C 0.5343(3) 0.6246(3) 0.13307(11) 0.0303(8) Uani 1 1 d .
C28 C 1.0530(4) 0.9307(4) 0.10998(12) 0.0464(10) Uani 1 1 d .
C14 C 0.5562(3) 0.5801(4) 0.18231(11) 0.0333(8) Uani 1 1 d .
C7 C 0.4893(3) 0.7606(3) -0.00803(11) 0.0366(9) Uani 1 1 d .
C21 C 0.8331(3) 0.7306(3) 0.30116(11) 0.0335(8) Uani 1 1 d .
C8 C 0.3737(3) 0.8059(4) -0.02911(12) 0.0472(10) Uani 1 1 d .
H8 H 0.3026 0.8087 -0.0122 0.057 Uiso 1 1 calc R
C19 C 0.8633(4) 0.8866(4) 0.36427(13) 0.0432(9) Uani 1 1 d .
C23 C 0.8074(4) 0.9797(4) 0.39849(15) 0.0635(12) Uani 1 1 d .
H23A H 0.7165 0.9816 0.3925 0.095 Uiso 1 1 calc R
H23B H 0.8408 1.0687 0.3952 0.095 Uiso 1 1 calc R
H23C H 0.8295 0.9481 0.4295 0.095 Uiso 1 1 calc R
C27 C 0.9655(4) 0.8294(4) 0.11947(13) 0.0489(10) Uani 1 1 d .
C12 C 0.5927(3) 0.7584(4) -0.03460(12) 0.0420(9) Uani 1 1 d .
H12 H 0.6710 0.7280 -0.0214 0.050 Uiso 1 1 calc R
C22 C 1.0850(4) 0.9260(4) 0.40375(14) 0.0684(13) Uani 1 1 d .
H22A H 1.1718 0.9083 0.3980 0.103 Uiso 1 1 calc R
H22B H 1.0678 0.8876 0.4330 0.103 Uiso 1 1 calc R
H22C H 1.0712 1.0213 0.4045 0.103 Uiso 1 1 calc R
C32 C 0.8416(4) 0.8133(5) 0.08926(16) 0.0798(16) Uani 1 1 d .
H32A H 0.8596 0.7968 0.0578 0.120 Uiso 1 1 calc R
H32B H 0.7921 0.8940 0.0906 0.120 Uiso 1 1 calc R
H32C H 0.7946 0.7390 0.1003 0.120 Uiso 1 1 calc R
C31 C 1.0286(4) 1.0236(4) 0.06896(14) 0.0726(14) Uani 1 1 d .
H31A H 1.0952 1.0895 0.0694 0.109 Uiso 1 1 calc R
H31B H 0.9483 1.0680 0.0707 0.109 Uiso 1 1 calc R
H31C H 1.0268 0.9725 0.0407 0.109 Uiso 1 1 calc R
O4 O 0.5568(2) 0.8945(2) -0.17108(7) 0.0410(6) Uani 1 1 d .
C33 C 1.2657(3) 0.7637(3) 0.23840(11) 0.0323(8) Uani 1 1 d .
H33 H 1.3186 0.7401 0.2645 0.039 Uiso 1 1 calc R
N4 N 1.2890(2) 0.8637(3) 0.21137(9) 0.0302(6) Uani 1 1 d .
H1WA H 0.3772 0.4444 0.2824 0.045 Uiso 1 1 d R
H1WB H 0.4334 0.3377 0.2668 0.045 Uiso 1 1 d R

loop_
_atom_site_aniso_label
_atom_site_aniso_U_11
_atom_site_aniso_U_22
_atom_site_aniso_U_33
_atom_site_aniso_U_23
_atom_site_aniso_U_13
_atom_site_aniso_U_12
Co1 0.0289(3) 0.0359(3) 0.0257(2) 0.0008(2) 0.00184(18) 0.0021(2)
O1 0.0418(15) 0.0373(14) 0.0270(13) 0.0015(10) 0.0037(10) 0.0052(11)
O1W 0.0352(14) 0.0370(14) 0.0428(15) -0.0039(11) 0.0048(11) -0.0023(11)
O3 0.0324(14) 0.0649(18) 0.0370(15) 0.0131(12) 0.0004(11) 0.0010(13)
O2 0.0522(16) 0.0392(14) 0.0303(13) 0.0023(11) 0.0001(11) 0.0136(13)
N2 0.0260(16) 0.0388(18) 0.0375(17) -0.0025(13) 0.0037(13) -0.0051(13)
N3 0.0265(16) 0.0373(17) 0.0326(16) 0.0021(13) 0.0014(12) -0.0033(13)
C2 0.038(2) 0.035(2) 0.033(2) 0.0010(16) 0.0002(15) 0.0022(16)
C18 0.040(2) 0.046(2) 0.045(2) -0.0049(18) -0.0001(18) -0.0090(19)
C26 0.033(2) 0.047(2) 0.047(2) 0.0022(18) -0.0038(17) -0.0109(18)
N1 0.0288(16) 0.0437(18) 0.0356(17) 0.0004(13) 0.0065(13) -0.0025(14)
C17 0.027(2) 0.048(2) 0.048(2) 0.0000(18) 0.0035(16) -0.0043(18)
C34 0.033(2) 0.038(2) 0.039(2) 0.0018(17) 0.0026(16) -0.0002(17)
C16 0.0283(19) 0.038(2) 0.0321(19) 0.0013(15) 0.0030(15) -0.0073(16)
C9 0.037(2) 0.060(3) 0.033(2) 0.0114(18) 0.0008(17) 0.0059(19)
C30 0.0261(19) 0.041(2) 0.0284(18) -0.0078(15) 0.0024(14) -0.0018(16)
C11 0.036(2) 0.056(2) 0.032(2) 0.0069(17) 0.0075(16) 0.0032(19)
C15 0.034(2) 0.045(2) 0.032(2) 0.0001(16) 0.0071(16) -0.0109(18)
C29 0.037(2) 0.042(2) 0.033(2) 0.0003(16) 0.0013(16) -0.0045(17)
C4 0.038(2) 0.042(2) 0.0281(19) 0.0017(16) 0.0021(15) 0.0034(17)
C5 0.058(3) 0.044(2) 0.033(2) 0.0054(17) 0.0024(18) 0.013(2)
C3 0.041(2) 0.043(2) 0.0265(19) -0.0060(16) 0.0036(15) 0.0046(18)
C6 0.045(2) 0.048(2) 0.0269(19) -0.0004(16) 0.0083(16) 0.0081(18)
C20 0.032(2) 0.041(2) 0.042(2) 0.0019(17) 0.0055(16) -0.0010(17)
C13 0.036(2) 0.033(2) 0.0312(19) -0.0007(15) 0.0047(16) -0.0016(17)
C10 0.036(2) 0.037(2) 0.0242(18) 0.0008(15) 0.0058(15) -0.0002(16)
C25 0.031(2) 0.034(2) 0.034(2) -0.0043(15) -0.0010(15) -0.0033(16)
C1 0.0290(19) 0.035(2) 0.0262(18) 0.0033(14) 0.0005(14) -0.0027(16)
C28 0.049(2) 0.048(3) 0.041(2) -0.0004(18) -0.0054(18) -0.003(2)
C14 0.030(2) 0.035(2) 0.034(2) 0.0017(16) 0.0011(16) -0.0029(17)
C7 0.041(2) 0.041(2) 0.028(2) 0.0034(16) 0.0033(16) 0.0027(17)
C21 0.030(2) 0.037(2) 0.034(2) 0.0028(16) 0.0012(15) -0.0047(16)
C8 0.041(2) 0.065(3) 0.037(2) 0.0109(19) 0.0130(18) 0.007(2)
C19 0.042(2) 0.042(2) 0.046(2) -0.0036(18) 0.0072(18) -0.0105(18)
C23 0.056(3) 0.066(3) 0.070(3) -0.026(2) 0.016(2) -0.008(2)
C27 0.042(2) 0.053(3) 0.049(2) -0.0013(19) -0.0135(19) -0.004(2)
C12 0.035(2) 0.058(3) 0.032(2) 0.0048(17) -0.0005(16) 0.0045(18)
C22 0.053(3) 0.081(3) 0.070(3) -0.025(3) -0.005(2) -0.009(2)
C32 0.067(3) 0.074(3) 0.090(4) 0.017(3) -0.042(3) -0.018(3)
C31 0.081(3) 0.079(3) 0.053(3) 0.015(2) -0.023(2) -0.011(3)
O4 0.0381(15) 0.0560(17) 0.0297(13) 0.0095(11) 0.0077(11) 0.0105(12)
C33 0.0243(19) 0.043(2) 0.0300(19) -0.0049(16) 0.0014(14) 0.0026(16)
N4 0.0258(16) 0.0376(17) 0.0273(15) 0.0000(12) 0.0032(12) -0.0032(13)

loop_
_atom_type_symbol
_atom_type_description
_atom_type_scat_dispersion_real
_atom_type_scat_dispersion_imag
_atom_type_scat_source
C C 0.0033 0.0016 'International Tables Vol C Tables 4.2.6.8 and 6.1.1.4'
H H 0.0000 0.0000 'International Tables Vol C Tables 4.2.6.8 and 6.1.1.4'
N N 0.0061 0.0033 'International Tables Vol C Tables 4.2.6.8 and 6.1.1.4'
O O 0.0106 0.0060 'International Tables Vol C Tables 4.2.6.8 and 6.1.1.4'
Co Co 0.3494 0.9721 'International Tables Vol C Tables 4.2.6.8 and 6.1.1.4'

loop_
_geom_angle_atom_site_label_1
_geom_angle_atom_site_label_2
_geom_angle_atom_site_label_3
_geom_angle
_geom_angle_site_symmetry_1
_geom_angle_site_symmetry_3
O4 Co1 N4 101.04(10) 4_576 2_745
O4 Co1 O1 108.47(9) 4_576 .
N4 Co1 O1 150.06(9) 2_745 .
O4 Co1 O1W 91.06(9) 4_576 .
N4 Co1 O1W 95.24(9) 2_745 .
O1 Co1 O1W 89.28(9) . .
O4 Co1 N1 91.07(10) 4_576 .
N4 Co1 N1 86.09(10) 2_745 .
O1 Co1 N1 88.36(9) . .
O1W Co1 N1 177.22(9) . .
O4 Co1 O2 168.95(9) 4_576 .
N4 Co1 O2 89.95(9) 2_745 .
O1 Co1 O2 60.48(8) . .
O1W Co1 O2 89.10(9) . .
N1 Co1 O2 88.46(9) . .
O4 Co1 C14 139.08(11) 4_576 .
N4 Co1 C14 119.69(11) 2_745 .
O1 Co1 C14 30.61(9) . .
O1W Co1 C14 89.20(9) . .
N1 Co1 C14 88.02(10) . .
O2 Co1 C14 29.87(9) . .
C14 O1 Co1 92.66(19) . .
Co1 O1W H1WA 109.5 . .
Co1 O1W H1WB 113.0 . .
H1WA O1W H1WB 108.6 . .
C14 O2 Co1 86.62(19) . .
C15 N2 C16 106.2(3) . .
C15 N2 C34 125.7(3) . .
C16 N2 C34 127.8(3) . .
C33 N3 C25 106.7(3) . .
C33 N3 C34 125.6(3) . .
C25 N3 C34 127.6(3) . .
C3 C2 C1 119.9(3) . .
C3 C2 H2 120.1 . .
C1 C2 H2 120.1 . .
C17 C18 C19 120.9(3) . .
C17 C18 C22 119.1(3) . .
C19 C18 C22 119.9(3) . .
C27 C26 C25 118.6(3) . .
C27 C26 H26 120.7 . .
C25 C26 H26 120.7 . .
C15 N1 C21 104.5(3) . .
C15 N1 Co1 115.5(2) . .
C21 N1 Co1 131.8(2) . .
C18 C17 C16 117.8(3) . .
C18 C17 H17 121.1 . .
C16 C17 H17 121.1 . .
N2 C34 N3 110.6(3) . .
N2 C34 H34A 109.5 . .
N3 C34 H34A 109.5 . .
N2 C34 H34B 109.5 . .
N3 C34 H34B 109.5 . .
H34A C34 H34B 108.1 . .
C17 C16 C21 122.4(3) . .
C17 C16 N2 131.9(3) . .
C21 C16 N2 105.5(3) . .
C10 C9 C8 121.3(3) . .
C10 C9 H9 119.4 . .
C8 C9 H9 119.4 . .
C29 C30 C25 120.6(3) . .
C29 C30 N4 129.8(3) . .
C25 C30 N4 109.6(3) . .
C12 C11 C10 121.0(3) . .
C12 C11 H11 119.5 . .
C10 C11 H11 119.5 . .
N1 C15 N2 114.0(3) . .
N1 C15 H15 123.0 . .
N2 C15 H15 123.0 . .
C30 C29 C28 118.7(3) . .
C30 C29 H29 120.7 . .
C28 C29 H29 120.7 . .
C3 C4 C5 117.9(3) . .
C3 C4 C7 120.9(3) . .
C5 C4 C7 121.2(3) . .
C6 C5 C4 121.0(3) . .
C6 C5 H5 119.5 . .
C4 C5 H5 119.5 . .
C2 C3 C4 121.8(3) . .
C2 C3 H3 119.1 . .
C4 C3 H3 119.1 . .
C5 C6 C1 120.4(3) . .
C5 C6 H6 119.8 . .
C1 C6 H6 119.8 . .
C19 C20 C21 119.8(3) . .
C19 C20 H20 120.1 . .
C21 C20 H20 120.1 . .
O3 C13 O4 125.4(3) . .
O3 C13 C10 118.4(3) . .
O4 C13 C10 116.2(3) . .
C9 C10 C11 118.2(3) . .
C9 C10 C13 120.8(3) . .
C11 C10 C13 121.0(3) . .
C30 C25 C26 121.4(3) . .
C30 C25 N3 105.2(3) . .
C26 C25 N3 133.3(3) . .
C2 C1 C6 119.0(3) . .
C2 C1 C14 120.3(3) . .
C6 C1 C14 120.7(3) . .
C29 C28 C27 120.5(3) . .
C29 C28 C31 118.1(3) . .
C27 C28 C31 121.4(3) . .
O2 C14 O1 120.2(3) . .
O2 C14 C1 120.7(3) . .
O1 C14 C1 119.0(3) . .
O2 C14 Co1 63.52(17) . .
O1 C14 Co1 56.73(16) . .
C1 C14 Co1 174.8(3) . .
C12 C7 C8 117.6(3) . .
C12 C7 C4 120.5(3) . .
C8 C7 C4 121.9(3) . .
C20 C21 C16 119.5(3) . .
C20 C21 N1 130.7(3) . .
C16 C21 N1 109.8(3) . .
C9 C8 C7 120.7(3) . .
C9 C8 H8 119.6 . .
C7 C8 H8 119.6 . .
C20 C19 C18 119.3(3) . .
C20 C19 C23 119.4(3) . .
C18 C19 C23 121.3(3) . .
C19 C23 H23A 109.5 . .
C19 C23 H23B 109.5 . .
H23A C23 H23B 109.5 . .
C19 C23 H23C 109.5 . .
H23A C23 H23C 109.5 . .
H23B C23 H23C 109.5 . .
C26 C27 C28 120.3(3) . .
C26 C27 C32 119.1(4) . .
C28 C27 C32 120.6(4) . .
C11 C12 C7 121.2(3) . .
C11 C12 H12 119.4 . .
C7 C12 H12 119.4 . .
C18 C22 H22A 109.5 . .
C18 C22 H22B 109.5 . .
H22A C22 H22B 109.5 . .
C18 C22 H22C 109.5 . .
H22A C22 H22C 109.5 . .
H22B C22 H22C 109.5 . .
C27 C32 H32A 109.5 . .
C27 C32 H32B 109.5 . .
H32A C32 H32B 109.5 . .
C27 C32 H32C 109.5 . .
H32A C32 H32C 109.5 . .
H32B C32 H32C 109.5 . .
C28 C31 H31A 109.5 . .
C28 C31 H31B 109.5 . .
H31A C31 H31B 109.5 . .
C28 C31 H31C 109.5 . .
H31A C31 H31C 109.5 . .
H31B C31 H31C 109.5 . .
C13 O4 Co1 130.9(2) . 4_575
N4 C33 N3 113.3(3) . .
N4 C33 H33 123.4 . .
N3 C33 H33 123.4 . .
C33 N4 C30 105.1(3) . .
C33 N4 Co1 123.3(2) . 2_755
C30 N4 Co1 127.0(2) . 2_755

loop_
_geom_bond_atom_site_label_1
_geom_bond_atom_site_label_2
_geom_bond_distance
_geom_bond_site_symmetry_2
Co1 O4 2.021(2) 4_576
Co1 N4 2.097(3) 2_745
Co1 O1 2.098(2) .
Co1 O1W 2.116(2) .
Co1 N1 2.210(3) .
Co1 O2 2.247(2) .
Co1 C14 2.507(3) .
O1 C14 1.278(4) .
O1W H1WA 0.8203 .
O1W H1WB 0.7981 .
O3 C13 1.249(4) .
O2 C14 1.250(4) .
N2 C15 1.357(4) .
N2 C16 1.391(4) .
N2 C34 1.446(4) .
N3 C33 1.360(4) .
N3 C25 1.392(4) .
N3 C34 1.455(4) .
C2 C3 1.380(4) .
C2 C1 1.389(4) .
C2 H2 0.9300 .
C18 C17 1.379(5) .
C18 C19 1.428(5) .
C18 C22 1.509(5) .
C26 C27 1.381(5) .
C26 C25 1.387(4) .
C26 H26 0.9300 .
N1 C15 1.309(4) .
N1 C21 1.399(4) .
C17 C16 1.383(4) .
C17 H17 0.9300 .
C34 H34A 0.9700 .
C34 H34B 0.9700 .
C16 C21 1.390(4) .
C9 C10 1.372(4) .
C9 C8 1.383(4) .
C9 H9 0.9300 .
C30 C29 1.384(4) .
C30 C25 1.385(4) .
C30 N4 1.404(4) .
C11 C12 1.377(4) .
C11 C10 1.381(4) .
C11 H11 0.9300 .
C15 H15 0.9300 .
C29 C28 1.392(5) .
C29 H29 0.9300 .
C4 C3 1.385(4) .
C4 C5 1.388(5) .
C4 C7 1.484(4) .
C5 C6 1.383(4) .
C5 H5 0.9300 .
C3 H3 0.9300 .
C6 C1 1.389(4) .
C6 H6 0.9300 .
C20 C19 1.385(5) .
C20 C21 1.385(4) .
C20 H20 0.9300 .
C13 O4 1.274(4) .
C13 C10 1.507(4) .
C1 C14 1.490(4) .
C28 C27 1.409(5) .
C28 C31 1.508(5) .
C7 C12 1.386(5) .
C7 C8 1.390(5) .
C8 H8 0.9300 .
C19 C23 1.511(5) .
C23 H23A 0.9600 .
C23 H23B 0.9600 .
C23 H23C 0.9600 .
C27 C32 1.517(5) .
C12 H12 0.9300 .
C22 H22A 0.9600 .
C22 H22B 0.9600 .
C22 H22C 0.9600 .
C32 H32A 0.9600 .
C32 H32B 0.9600 .
C32 H32C 0.9600 .
C31 H31A 0.9600 .
C31 H31B 0.9600 .
C31 H31C 0.9600 .
O4 Co1 2.021(2) 4_575
C33 N4 1.302(4) .
C33 H33 0.9300 .
N4 Co1 2.097(3) 2_755
